data_7133404
loop_
_publ_author_name
'Potempa, Kinga'
'Paliwoda, Damian'
'Jarzembska, Katarzyna N.'
'Kami&#x144;ski, Rados&#x142;aw'
'Kr&#xf3;wczy&#x144;ski, Adam'
'Borowski, Patryk'
'Hanfland, Michael'

_publ_section_title
;
 Pressure-induced single-crystal-to-single-crystal nitrite ligand
 isomerisation accompanied by a piezochromic effect.
;
_journal_issue 69
_journal_name_full 'Chemical communications (Cambridge, England)'
_journal_page_first 9194
_journal_page_last 9197
_journal_paper_doi 10.1039/d4cc02898h
_journal_volume 60
_journal_year 2024
_chemical_formula_moiety 'C15 H16 N6 Ni O4'
_chemical_formula_sum 'C15 H16 N6 Ni O4'
_chemical_formula_weight 403.05
_space_group_crystal_system triclinic
_space_group_IT_number 2
_space_group_name_Hall '-P 1'
_space_group_name_H-M_alt 'P -1'
_atom_sites_solution_hydrogens geom
_audit_creation_date 2024-04-19
_audit_creation_method
;
Olex2 1.5
(compiled 2024.02.16 svn.r378c4104 for OlexSys, GUI svn.r6928)
;
_audit_update_record
;
2024-05-02 deposited with the CCDC.	2024-07-23 downloaded from the CCDC.
;
_cell_angle_alpha 90.252(13)
_cell_angle_beta 105.495(17)
_cell_angle_gamma 87.182(14)
_cell_formula_units_Z 4
_cell_length_a 12.369(3)
_cell_length_b 9.1988(13)
_cell_length_c 12.599(2)
_cell_measurement_reflns_used 406
_cell_measurement_temperature 293
_cell_measurement_theta_max 18.8180
_cell_measurement_theta_min 1.5940
_cell_volume 1379.7(5)
_computing_molecular_graphics 'Olex2 1.5 (Dolomanov et al., 2009)'
_computing_publication_material 'Olex2 1.5 (Dolomanov et al., 2009)'
_computing_structure_refinement 'SHELXL 2018/3 (Sheldrick, 2015)'
_diffrn_ambient_temperature 293
_diffrn_detector_area_resol_mean 13.3333
_diffrn_measured_fraction_theta_full 0.264
_diffrn_measured_fraction_theta_max 0.140
_diffrn_measurement_device_type 'esperanto CrysAlisPro umported from ESRF ID15B beamline'
_diffrn_measurement_method '\w scans'
_diffrn_radiation_type synchrotron
_diffrn_radiation_wavelength 0.40965
_diffrn_reflns_av_R_equivalents 0.1259
_diffrn_reflns_av_unetI/netI 0.2707
_diffrn_reflns_Laue_measured_fraction_full 0.264
_diffrn_reflns_Laue_measured_fraction_max 0.140
_diffrn_reflns_limit_h_max 11
_diffrn_reflns_limit_h_min -14
_diffrn_reflns_limit_k_max 14
_diffrn_reflns_limit_k_min -15
_diffrn_reflns_limit_l_max 16
_diffrn_reflns_limit_l_min -15
_diffrn_reflns_number 3440
_diffrn_reflns_point_group_measured_fraction_full 0.264
_diffrn_reflns_point_group_measured_fraction_max 0.140
_diffrn_reflns_theta_full 14.229
_diffrn_reflns_theta_max 21.545
_diffrn_reflns_theta_min 1.595
_diffrn_source synchrotron
_exptl_absorpt_coefficient_mu 0.335
_exptl_absorpt_correction_T_max 1.00000
_exptl_absorpt_correction_T_min 0.06636
_exptl_absorpt_correction_type multi-scan
_exptl_absorpt_process_details
;
CrysAlisPro 1.171.42.49 (Rigaku Oxford Diffraction, 2022)
Empirical absorption correction using spherical harmonics,
implemented in SCALE3 ABSPACK scaling algorithm.
;
_exptl_crystal_colour piezochromic
_exptl_crystal_density_diffrn 1.940
_exptl_crystal_description plate
_exptl_crystal_F_000 832
_exptl_crystal_size_max 0.13
_exptl_crystal_size_mid 0.07
_exptl_crystal_size_min 0.02
_refine_diff_density_max 0.368
_refine_diff_density_min -0.366
_refine_diff_density_rms 0.064
_refine_ls_extinction_method none
_refine_ls_goodness_of_fit_ref 0.795
_refine_ls_hydrogen_treatment constr
_refine_ls_matrix_type full
_refine_ls_number_parameters 421
_refine_ls_number_reflns 2340
_refine_ls_number_restraints 438
_refine_ls_restrained_S_all 0.744
_refine_ls_R_factor_all 0.1285
_refine_ls_R_factor_gt 0.0738
_refine_ls_shift/su_max 0.000
_refine_ls_shift/su_mean 0.000
_refine_ls_structure_factor_coef Fsqd
_refine_ls_weighting_details 'w=1/[\s^2^(Fo^2^)] where P=(Fo^2^+2Fc^2^)/3'
_refine_ls_weighting_scheme calc
_refine_ls_wR_factor_gt 0.1878
_refine_ls_wR_factor_ref 0.2404
_reflns_Friedel_coverage 0.000
_reflns_number_gt 1205
_reflns_number_total 2340
_reflns_threshold_expression 'I > 2\s(I)'
_cod_data_source_file d4cc02898h2.cif
_cod_data_source_block Ni-diONO-13-III
_cod_depositor_comments 'Adding full bibliography for 7133389--7133407.cif.'
_cod_database_code 7133404
_shelx_shelxl_version_number 2018/3
_shelx_space_group_comment
;
The symmetry employed for this shelxl refinement is uniquely defined
by the following loop, which should always be used as a source of
symmetry information in preference to the above space-group names.
They are only intended as comments.
;
_olex2_refinement_description
;
1. Fixed Uiso
 At 1.2 times of:
  All C(H) groups, All C(H,H) groups
2. Uiso/Uaniso restraints and constraints
N9 \\sim C20 \\sim C19 \\sim C18 \\sim C17 \\sim C16: within 2A with sigma of
0.01 and sigma for terminal atoms of 0.02 within 2A
N12 \\sim C26 \\sim C27 \\sim C28 \\sim C29 \\sim C30: within 2A with sigma of
0.01 and sigma for terminal atoms of 0.02 within 2A
N3 \\sim C5 \\sim C4 \\sim C3 \\sim C2 \\sim C1: within 2A with sigma of 0.01
and sigma for terminal atoms of 0.02 within 2A
N6 \\sim C11 \\sim C12 \\sim C13 \\sim C14 \\sim C15: within 2A with sigma of
0.01 and sigma for terminal atoms of 0.02 within 2A
O6 \\sim N7 \\sim O5: within 2A with sigma of 0.01 and sigma for terminal atoms
of 0.02 within 2A
O1 \\sim N1 \\sim O2: within 2A with sigma of 0.01 and sigma for terminal atoms
of 0.02 within 2A
C7 \\sim C8 \\sim C9: within 2A with sigma of 0.01 and sigma for terminal atoms
of 0.02 within 2A
O8 \\sim N8 \\sim O7: within 2A with sigma of 0.01 and sigma for terminal atoms
of 0.02 within 2A
O4 \\sim N2 \\sim O3: within 2A with sigma of 0.01 and sigma for terminal atoms
of 0.02 within 2A
Uanis(C25) \\sim Ueq, Uanis(N11) \\sim Ueq, Uanis(C24) \\sim Ueq, Uanis(C23)
\\sim Ueq, Uanis(C22) \\sim Ueq, Uanis(N10) \\sim Ueq, Uanis(C21) \\sim Ueq:
with sigma of 0.01 and sigma for terminal atoms of 0.02
Uanis(N5) \\sim Ueq, Uanis(C9) \\sim Ueq, Uanis(C8) \\sim Ueq, Uanis(C7) \\sim
Ueq, Uanis(N4) \\sim Ueq: with sigma of 0.01 and sigma for terminal atoms of
0.02
Uanis(O4) \\sim Ueq, Uanis(N2) \\sim Ueq, Uanis(O3) \\sim Ueq: with sigma of
0.01 and sigma for terminal atoms of 0.02
Uanis(O1) \\sim Ueq, Uanis(N1) \\sim Ueq, Uanis(O2) \\sim Ueq: with sigma of
0.01 and sigma for terminal atoms of 0.02
Uanis(O8) \\sim Ueq, Uanis(N8) \\sim Ueq, Uanis(O7) \\sim Ueq: with sigma of
0.01 and sigma for terminal atoms of 0.02
Uanis(O6) \\sim Ueq, Uanis(N7) \\sim Ueq, Uanis(O5) \\sim Ueq: with sigma of
0.01 and sigma for terminal atoms of 0.02
Uanis(O8) \\sim Ueq: with sigma of 0.001 and sigma for terminal atoms of 0.002
Uanis(O1) \\sim Ueq: with sigma of 0.001 and sigma for terminal atoms of 0.002
Uanis(N10) \\sim Ueq, Uanis(N4) \\sim Ueq: with sigma of 0.001 and sigma for
terminal atoms of 0.002
Uanis(C6) \\sim Ueq: with sigma of 0.001 and sigma for terminal atoms of 0.002
Uanis(N9) \\sim Ueq, Uanis(C20) \\sim Ueq, Uanis(C19) \\sim Ueq, Uanis(C18)
\\sim Ueq, Uanis(C17) \\sim Ueq, Uanis(C16) \\sim Ueq: with sigma of 0.001 and
sigma for terminal atoms of 0.002
Uanis(N12) \\sim Ueq, Uanis(C26) \\sim Ueq, Uanis(C27) \\sim Ueq, Uanis(C28)
\\sim Ueq, Uanis(C29) \\sim Ueq, Uanis(C30) \\sim Ueq: with sigma of 0.001 and
sigma for terminal atoms of 0.002
Uanis(O7) \\sim Ueq, Uanis(N8) \\sim Ueq, Uanis(O8) \\sim Ueq: with sigma of
0.01 and sigma for terminal atoms of 0.02
Uanis(Ni2) \\sim Ueq: with sigma of 0.001 and sigma for terminal atoms of 0.002
Uanis(Ni1) \\sim Ueq: with sigma of 0.001 and sigma for terminal atoms of 0.002
3.a Secondary CH2 refined with riding coordinates:
 C7(H7A,H7B), C8(H8A,H8B), C9(H9A,H9B), C22(H22A,H22B), C23(H23A,H23B),
 C24(H24A,H24B)
3.b Aromatic/amide H refined with riding coordinates:
 C1(H1), C2(H2), C3(H3), C4(H4), C12(H12), C13(H13), C14(H14), C15(H15),
 C6(H6), C10(H10), C16(H16), C17(H17), C18(H18), C19(H19), C27(H27), C28(H28),
 C29(H29), C30(H30), C21(H21), C25(H25)
3.c Fitted hexagon refined as free rotating group:
 N3(C1,C2,C3,C4,C5), N6(C11,C12,C13,C14,C15), N9(C16,C17,C18,C19,C20), N12(C26,
 C27,C28,C29,C30)
;
_olex2_submission_special_instructions 'No special instructions were received'

loop_
_space_group_symop_operation_xyz
'x, y, z'
'-x, -y, -z'

loop_
_atom_site_label
_atom_site_type_symbol
_atom_site_fract_x
_atom_site_fract_y
_atom_site_fract_z
_atom_site_U_iso_or_equiv
_atom_site_adp_type
_atom_site_occupancy
_atom_site_site_symmetry_order
_atom_site_calc_flag
_atom_site_refinement_flags_posn
_atom_site_refinement_flags_adp
_atom_site_refinement_flags_occupancy
_atom_site_disorder_assembly
_atom_site_disorder_group
Ni1 Ni 0.2610(2) 0.5277(2) 0.23335(16) 0.0248(7) Uani 1 1 d . U . . .
O1 O 0.1139(12) 0.5079(12) 0.2793(10) 0.0308(15) Uani 1 1 d . U . . .
O2 O -0.0006(16) 0.5963(17) 0.3601(13) 0.037(8) Uani 1 1 d . U . . .
N1 N 0.0838(17) 0.5989(18) 0.3434(14) 0.033(4) Uani 1 1 d . U . . .
O4 O 0.4043(19) 0.4829(17) 0.1819(17) 0.054(5) Uani 1 1 d . U . . .
O3 O 0.4411(14) 0.7109(13) 0.1863(11) 0.039(8) Uani 1 1 d . U . . .
N2 N 0.465(3) 0.586(2) 0.168(2) 0.053(5) Uani 1 1 d . U . . .
N3 N 0.1857(9) 0.3956(8) 0.1021(6) 0.032(9) Uani 1 1 d G U . . .
C1 C 0.1810(9) 0.2450(8) 0.0971(6) 0.033(9) Uani 1 1 d G U . . .
H1 H 0.211036 0.188636 0.160139 0.039 Uiso 1 1 calc R U . . .
C2 C 0.1316(9) 0.1786(7) -0.0022(7) 0.031(9) Uani 1 1 d G U . . .
H2 H 0.128505 0.077810 -0.005512 0.038 Uiso 1 1 calc R U . . .
C3 C 0.0868(9) 0.2628(8) -0.0964(6) 0.031(9) Uani 1 1 d G U . . .
H3 H 0.053685 0.218384 -0.162840 0.037 Uiso 1 1 calc R U . . .
C4 C 0.0914(9) 0.4134(8) -0.0915(6) 0.031(9) Uani 1 1 d G U . . .
H4 H 0.061395 0.469785 -0.154518 0.037 Uiso 1 1 calc R U . . .
C5 C 0.1408(9) 0.4798(7) 0.0078(7) 0.032(9) Uani 1 1 d G U . . .
N4 N 0.1862(13) 0.6816(13) 0.1187(10) 0.0250(15) Uani 1 1 d . U . . .
N5 N 0.3118(13) 0.6788(13) 0.3510(11) 0.026(6) Uani 1 1 d . U . . .
N6 N 0.3355(9) 0.3902(8) 0.3686(6) 0.037(9) Uani 1 1 d G U . . .
C11 C 0.3650(10) 0.4757(8) 0.4622(7) 0.038(9) Uani 1 1 d G U . . .
C12 C 0.4076(10) 0.4104(9) 0.5652(6) 0.042(9) Uani 1 1 d G U . . .
H12 H 0.427325 0.467621 0.627797 0.050 Uiso 1 1 calc R U . . .
C13 C 0.4207(10) 0.2597(9) 0.5746(6) 0.044(9) Uani 1 1 d G U . . .
H13 H 0.449142 0.216025 0.643490 0.053 Uiso 1 1 calc R U . . .
C14 C 0.3912(10) 0.1742(8) 0.4810(7) 0.041(9) Uani 1 1 d G U . . .
H14 H 0.399903 0.073343 0.487281 0.049 Uiso 1 1 calc R U . . .
C15 C 0.3486(9) 0.2395(8) 0.3780(6) 0.036(9) Uani 1 1 d G U . . .
H15 H 0.328847 0.182256 0.315377 0.043 Uiso 1 1 calc R U . . .
C6 C 0.1352(16) 0.6316(17) 0.0243(13) 0.0290(19) Uani 1 1 d . U . . .
H6 H 0.095376 0.693989 -0.032098 0.035 Uiso 1 1 calc R U . . .
C7 C 0.1838(17) 0.8419(16) 0.1315(13) 0.031(5) Uani 1 1 d . U . . .
H7A H 0.115290 0.885061 0.083075 0.038 Uiso 1 1 calc R U . . .
H7B H 0.247094 0.880790 0.111207 0.038 Uiso 1 1 calc R U . . .
C8 C 0.1896(17) 0.8802(17) 0.2518(13) 0.034(4) Uani 1 1 d . U . . .
H8A H 0.177680 0.984850 0.256269 0.040 Uiso 1 1 calc R U . . .
H8B H 0.127909 0.835787 0.271360 0.040 Uiso 1 1 calc R U . . .
C9 C 0.2977(18) 0.8342(18) 0.3371(14) 0.034(5) Uani 1 1 d . U . . .
H9A H 0.360835 0.869754 0.314702 0.041 Uiso 1 1 calc R U . . .
H9B H 0.297346 0.878273 0.407096 0.041 Uiso 1 1 calc R U . . .
C10 C 0.3518(18) 0.6286(16) 0.4465(13) 0.050(19) Uani 1 1 d . . . . .
H10 H 0.372348 0.690736 0.506205 0.060 Uiso 1 1 calc R U . . .
Ni2 Ni 0.7377(2) 0.0610(2) 0.26669(16) 0.0245(7) Uani 1 1 d . U . . .
O5 O 0.8887(18) 0.0196(16) 0.2202(13) 0.033(5) Uani 1 1 d . U . . .
O6 O 1.0017(18) 0.094(2) 0.1397(15) 0.053(9) Uani 1 1 d . U . . .
N7 N 0.910(2) 0.1089(19) 0.1668(16) 0.035(5) Uani 1 1 d . U . . .
O7 O 0.5695(12) 0.2408(13) 0.3237(10) 0.032(8) Uani 1 1 d . U . . .
O8 O 0.5157(16) 0.0195(16) 0.3097(13) 0.050(2) Uani 1 1 d . U . . .
N8 N 0.5928(15) 0.1095(15) 0.3087(12) 0.030(5) Uani 1 1 d . U . . .
N9 N 0.6635(9) -0.0651(8) 0.1306(6) 0.0294(16) Uani 1 1 d G U . . .
C16 C 0.6444(9) -0.2129(8) 0.1233(6) 0.036(2) Uani 1 1 d G U . . .
H16 H 0.657864 -0.269297 0.186969 0.043 Uiso 1 1 calc R U . . .
C17 C 0.6051(9) -0.2764(7) 0.0207(7) 0.0341(19) Uani 1 1 d G U . . .
H17 H 0.592365 -0.375295 0.015823 0.041 Uiso 1 1 calc R U . . .
C18 C 0.5850(9) -0.1921(8) -0.0745(6) 0.0343(19) Uani 1 1 d G U . . .
H18 H 0.558757 -0.234579 -0.143095 0.041 Uiso 1 1 calc R U . . .
C19 C 0.6041(9) -0.0443(8) -0.0672(6) 0.0325(19) Uani 1 1 d G U . . .
H19 H 0.590648 0.012136 -0.130869 0.039 Uiso 1 1 calc R U . . .
C20 C 0.6434(9) 0.0192(7) 0.0354(7) 0.0281(17) Uani 1 1 d G U . . .
N10 N 0.6887(13) 0.2184(14) 0.1476(11) 0.0263(16) Uani 1 1 d . U . . .
N11 N 0.8123(13) 0.2040(13) 0.3830(11) 0.031(6) Uani 1 1 d . U . . .
N12 N 0.8099(8) -0.0836(8) 0.3972(6) 0.0255(15) Uani 1 1 d G U . . .
C26 C 0.8642(8) -0.0034(7) 0.4879(7) 0.0301(18) Uani 1 1 d G U . . .
C27 C 0.9158(9) -0.0734(8) 0.5873(6) 0.0289(17) Uani 1 1 d G U . . .
H27 H 0.952147 -0.019731 0.647997 0.035 Uiso 1 1 calc R U . . .
C28 C 0.9132(9) -0.2237(8) 0.5961(6) 0.0312(18) Uani 1 1 d G U . . .
H28 H 0.947756 -0.270562 0.662665 0.037 Uiso 1 1 calc R U . . .
C29 C 0.8589(9) -0.3040(7) 0.5055(7) 0.0310(18) Uani 1 1 d G U . . .
H29 H 0.857146 -0.404504 0.511343 0.037 Uiso 1 1 calc R U . . .
C30 C 0.8072(8) -0.2339(7) 0.4060(6) 0.0272(17) Uani 1 1 d G U . . .
H30 H 0.770925 -0.287616 0.345354 0.033 Uiso 1 1 calc R U . . .
C21 C 0.6557(18) 0.1714(19) 0.0495(14) 0.036(6) Uani 1 1 d . U . . .
H21 H 0.640171 0.234521 -0.010738 0.043 Uiso 1 1 calc R U . . .
C22 C 0.6940(17) 0.3744(17) 0.1662(14) 0.033(6) Uani 1 1 d . U . . .
H22A H 0.631356 0.408960 0.193872 0.039 Uiso 1 1 calc R U . . .
H22B H 0.688178 0.424465 0.097184 0.039 Uiso 1 1 calc R U . . .
C23 C 0.8065(19) 0.4092(19) 0.2508(15) 0.042(7) Uani 1 1 d . U . . .
H23A H 0.868098 0.361121 0.228092 0.050 Uiso 1 1 calc R U . . .
H23B H 0.815793 0.513243 0.249778 0.050 Uiso 1 1 calc R U . . .
C24 C 0.8135(16) 0.3614(17) 0.3694(14) 0.031(6) Uani 1 1 d . U . . .
H24A H 0.881955 0.395755 0.418129 0.038 Uiso 1 1 calc R U . . .
H24B H 0.750636 0.407240 0.391389 0.038 Uiso 1 1 calc R U . . .
C25 C 0.8636(16) 0.1474(17) 0.4743(13) 0.028(6) Uani 1 1 d . U . . .
H25 H 0.900806 0.205042 0.532094 0.033 Uiso 1 1 calc R U . . .

loop_
_atom_site_aniso_label
_atom_site_aniso_U_11
_atom_site_aniso_U_22
_atom_site_aniso_U_33
_atom_site_aniso_U_23
_atom_site_aniso_U_13
_atom_site_aniso_U_12
Ni1 0.0260(9) 0.0286(7) 0.0214(8) -0.0039(6) 0.0089(6) -0.0023(7)
O1 0.0311(18) 0.0306(16) 0.0308(17) -0.0012(10) 0.0087(10) -0.0018(10)
O2 0.035(11) 0.043(8) 0.045(9) 0.001(7) 0.031(9) -0.007(8)
N1 0.043(6) 0.032(5) 0.028(5) -0.003(5) 0.014(5) -0.008(5)
O4 0.062(8) 0.040(6) 0.059(7) 0.012(6) 0.014(6) -0.007(6)
O3 0.057(11) 0.032(7) 0.031(8) 0.002(7) 0.013(8) -0.013(7)
N2 0.063(8) 0.044(6) 0.054(7) 0.012(6) 0.017(6) -0.005(6)
N3 0.033(10) 0.037(7) 0.024(8) -0.006(7) 0.006(9) 0.003(8)
C1 0.040(10) 0.033(7) 0.023(8) -0.002(7) 0.007(9) 0.000(8)
C2 0.038(10) 0.034(7) 0.024(8) -0.004(7) 0.011(9) 0.000(8)
C3 0.039(10) 0.031(7) 0.021(8) -0.001(7) 0.007(9) 0.000(8)
C4 0.037(10) 0.032(7) 0.021(8) -0.001(7) 0.003(9) -0.007(8)
C5 0.027(10) 0.045(7) 0.025(8) -0.006(7) 0.005(9) 0.000(8)
N4 0.0251(18) 0.0250(17) 0.0250(17) -0.0007(10) 0.0070(10) -0.0013(10)
N5 0.024(8) 0.023(5) 0.029(6) -0.004(5) 0.001(6) -0.010(6)
N6 0.043(10) 0.041(7) 0.021(8) -0.011(7) 0.003(9) 0.004(8)
C11 0.037(10) 0.048(7) 0.025(8) -0.012(7) 0.004(9) 0.006(9)
C12 0.045(10) 0.046(7) 0.029(9) -0.012(7) 0.001(9) 0.003(9)
C13 0.040(10) 0.052(8) 0.035(9) -0.009(8) 0.001(9) 0.007(9)
C14 0.037(10) 0.047(7) 0.034(9) -0.007(7) 0.006(9) 0.012(9)
C15 0.034(10) 0.038(7) 0.032(8) -0.009(7) 0.005(9) 0.012(8)
C6 0.029(2) 0.029(2) 0.029(2) -0.0004(11) 0.0077(10) -0.0015(11)
C7 0.032(7) 0.030(5) 0.030(6) -0.001(5) 0.003(5) -0.004(5)
C8 0.039(6) 0.031(5) 0.032(6) -0.002(4) 0.011(5) -0.001(5)
C9 0.042(7) 0.029(5) 0.035(6) -0.006(5) 0.014(5) -0.007(5)
C10 0.07(2) 0.032(12) 0.037(15) -0.014(14) -0.010(18) 0.010(17)
Ni2 0.0246(9) 0.0282(7) 0.0223(8) -0.0042(6) 0.0084(7) -0.0039(7)
O5 0.039(7) 0.029(5) 0.033(6) 0.000(5) 0.012(5) 0.000(5)
O6 0.047(11) 0.071(10) 0.045(10) 0.007(8) 0.019(9) 0.010(9)
N7 0.032(7) 0.033(5) 0.041(6) 0.008(5) 0.013(5) 0.010(5)
O7 0.027(9) 0.044(7) 0.033(8) -0.014(7) 0.022(8) -0.008(7)
O8 0.049(3) 0.050(3) 0.049(3) 0.000(2) 0.0128(18) -0.003(2)
N8 0.034(7) 0.031(5) 0.026(6) -0.005(5) 0.007(5) -0.005(5)
N9 0.0296(18) 0.0296(17) 0.0288(18) -0.0009(10) 0.0074(10) -0.0024(10)
C16 0.036(2) 0.036(2) 0.035(2) 0.0001(11) 0.0091(11) -0.0022(11)
C17 0.034(2) 0.034(2) 0.034(2) -0.0002(11) 0.0090(11) -0.0016(11)
C18 0.034(2) 0.035(2) 0.034(2) -0.0005(11) 0.0090(11) -0.0021(11)
C19 0.032(2) 0.033(2) 0.032(2) -0.0005(11) 0.0084(10) -0.0021(11)
C20 0.028(2) 0.0284(19) 0.0279(19) -0.0008(11) 0.0075(10) -0.0016(10)
N10 0.0262(18) 0.0262(17) 0.0265(18) -0.0004(10) 0.0071(10) -0.0016(10)
N11 0.032(8) 0.028(6) 0.030(7) -0.004(5) 0.006(6) 0.001(6)
N12 0.0258(17) 0.0257(16) 0.0251(17) -0.0009(10) 0.0068(10) -0.0016(10)
C26 0.030(2) 0.0300(19) 0.030(2) -0.0002(11) 0.0080(10) -0.0016(10)
C27 0.029(2) 0.0289(19) 0.0288(19) -0.0005(11) 0.0076(10) -0.0018(10)
C28 0.031(2) 0.0313(19) 0.031(2) -0.0001(11) 0.0083(10) -0.0016(10)
C29 0.031(2) 0.0306(19) 0.031(2) -0.0004(11) 0.0086(10) -0.0013(10)
C30 0.0271(19) 0.0273(18) 0.0272(19) -0.0001(10) 0.0073(10) -0.0011(10)
C21 0.042(9) 0.039(7) 0.028(7) 0.002(6) 0.011(6) 0.000(7)
C22 0.045(9) 0.023(6) 0.032(7) -0.002(6) 0.013(6) -0.006(6)
C23 0.050(9) 0.035(7) 0.044(8) -0.013(6) 0.016(6) -0.001(7)
C24 0.034(9) 0.033(6) 0.032(7) -0.010(6) 0.016(6) -0.004(6)
C25 0.034(8) 0.034(6) 0.017(6) -0.008(6) 0.008(6) -0.004(6)

loop_
_atom_type_symbol
_atom_type_description
_atom_type_scat_dispersion_real
_atom_type_scat_dispersion_imag
_atom_type_scat_source
C C -0.0001 0.0005 'International Tables Vol C Tables 4.2.6.8 and 6.1.1.4'
H H 0.0000 0.0000 'International Tables Vol C Tables 4.2.6.8 and 6.1.1.4'
N N 0.0004 0.0010 'International Tables Vol C Tables 4.2.6.8 and 6.1.1.4'
Ni Ni 0.2278 0.4037 'International Tables Vol C Tables 4.2.6.8 and 6.1.1.4'
O O 0.0016 0.0018 'International Tables Vol C Tables 4.2.6.8 and 6.1.1.4'

loop_
_geom_angle_atom_site_label_1
_geom_angle_atom_site_label_2
_geom_angle_atom_site_label_3
_geom_angle
_geom_angle_site_symmetry_1
_geom_angle_site_symmetry_3
_geom_angle_publ_flag
O1 Ni1 O4 163.3(6) . . ?
O1 Ni1 N3 84.4(4) . . ?
O1 Ni1 N6 85.6(5) . . ?
O4 Ni1 N3 84.0(4) . . ?
O4 Ni1 N6 86.4(7) . . ?
N3 Ni1 N6 107.3(3) . . ?
N4 Ni1 O1 91.3(7) . . ?
N4 Ni1 O4 98.5(8) . . ?
N4 Ni1 N3 79.7(3) . . ?
N4 Ni1 N6 171.9(3) . . ?
N5 Ni1 O1 90.6(6) . . ?
N5 Ni1 O4 102.4(6) . . ?
N5 Ni1 N3 170.5(2) . . ?
N5 Ni1 N4 92.3(4) . . ?
N5 Ni1 N6 80.3(4) . . ?
N1 O1 Ni1 121.4(16) . . ?
O2 N1 O1 121.4(18) . . ?
N2 O4 Ni1 120.6(12) . . ?
O3 N2 O4 121(4) . . ?
C1 N3 Ni1 129.8(3) . . ?
C1 N3 C5 120.0 . . ?
C5 N3 Ni1 110.1(4) . . ?
N3 C1 H1 120.0 . . ?
N3 C1 C2 120.0 . . ?
C2 C1 H1 120.0 . . ?
C1 C2 H2 120.0 . . ?
C1 C2 C3 120.0 . . ?
C3 C2 H2 120.0 . . ?
C2 C3 H3 120.0 . . ?
C4 C3 C2 120.0 . . ?
C4 C3 H3 120.0 . . ?
C3 C4 H4 120.0 . . ?
C3 C4 C5 120.0 . . ?
C5 C4 H4 120.0 . . ?
N3 C5 C6 115.6(7) . . ?
C4 C5 N3 120.0 . . ?
C4 C5 C6 123.8(6) . . ?
C6 N4 Ni1 114.8(10) . . ?
C6 N4 C7 117.3(12) . . ?
C7 N4 Ni1 127.9(6) . . ?
C9 N5 Ni1 126.7(8) . . ?
C10 N5 Ni1 115.0(10) . . ?
C10 N5 C9 118.1(8) . . ?
C11 N6 Ni1 108.1(2) . . ?
C11 N6 C15 120.0 . . ?
C15 N6 Ni1 131.6(3) . . ?
N6 C11 C10 117.1(6) . . ?
C12 C11 N6 120.0 . . ?
C12 C11 C10 122.9(6) . . ?
C11 C12 H12 120.0 . . ?
C13 C12 C11 120.0 . . ?
C13 C12 H12 120.0 . . ?
C12 C13 H13 120.0 . . ?
C14 C13 C12 120.0 . . ?
C14 C13 H13 120.0 . . ?
C13 C14 H14 120.0 . . ?
C13 C14 C15 120.0 . . ?
C15 C14 H14 120.0 . . ?
N6 C15 H15 120.0 . . ?
C14 C15 N6 120.0 . . ?
C14 C15 H15 120.0 . . ?
C5 C6 H6 120.7 . . ?
N4 C6 C5 118.6(12) . . ?
N4 C6 H6 120.7 . . ?
N4 C7 H7A 109.7 . . ?
N4 C7 H7B 109.7 . . ?
N4 C7 C8 109.6(17) . . ?
H7A C7 H7B 108.2 . . ?
C8 C7 H7A 109.7 . . ?
C8 C7 H7B 109.7 . . ?
C7 C8 H8A 108.2 . . ?
C7 C8 H8B 108.2 . . ?
H8A C8 H8B 107.4 . . ?
C9 C8 C7 116.3(15) . . ?
C9 C8 H8A 108.2 . . ?
C9 C8 H8B 108.2 . . ?
N5 C9 C8 112.2(14) . . ?
N5 C9 H9A 109.2 . . ?
N5 C9 H9B 109.2 . . ?
C8 C9 H9A 109.2 . . ?
C8 C9 H9B 109.2 . . ?
H9A C9 H9B 107.9 . . ?
N5 C10 C11 118.9(7) . . ?
N5 C10 H10 120.5 . . ?
C11 C10 H10 120.5 . . ?
N8 Ni2 O5 177.5(8) . . ?
N8 Ni2 N9 95.2(4) . . ?
N8 Ni2 N10 87.7(8) . . ?
N8 Ni2 N12 97.1(6) . . ?
N9 Ni2 O5 85.5(4) . . ?
N9 Ni2 N12 106.9(3) . . ?
N10 Ni2 O5 90.1(8) . . ?
N10 Ni2 N9 79.5(3) . . ?
N10 Ni2 N12 171.5(6) . . ?
N11 Ni2 O5 91.5(6) . . ?
N11 Ni2 N8 87.5(6) . . ?
N11 Ni2 N9 171.9(7) . . ?
N11 Ni2 N10 93.0(5) . . ?
N11 Ni2 N12 80.2(4) . . ?
N12 Ni2 O5 84.9(6) . . ?
N7 O5 Ni2 114.9(14) . . ?
O5 N7 O6 118.3(14) . . ?
O7 N8 Ni2 117(2) . . ?
O7 N8 O8 116.2(19) . . ?
O8 N8 Ni2 125.9(7) . . ?
C16 N9 Ni2 130.4(4) . . ?
C16 N9 C20 120.0 . . ?
C20 N9 Ni2 109.2(4) . . ?
N9 C16 H16 120.0 . . ?
N9 C16 C17 120.0 . . ?
C17 C16 H16 120.0 . . ?
C16 C17 H17 120.0 . . ?
C18 C17 C16 120.0 . . ?
C18 C17 H17 120.0 . . ?
C17 C18 H18 120.0 . . ?
C19 C18 C17 120.0 . . ?
C19 C18 H18 120.0 . . ?
C18 C19 H19 120.0 . . ?
C18 C19 C20 120.0 . . ?
C20 C19 H19 120.0 . . ?
N9 C20 C21 116.8(9) . . ?
C19 C20 N9 120.0 . . ?
C19 C20 C21 123.0(8) . . ?
C21 N10 Ni2 115.0(12) . . ?
C21 N10 C22 119.5(17) . . ?
C22 N10 Ni2 125.4(8) . . ?
C24 N11 Ni2 126.5(8) . . ?
C25 N11 Ni2 114.8(11) . . ?
C25 N11 C24 118.7(9) . . ?
C26 N12 Ni2 108.4(3) . . ?
C26 N12 C30 120.0 . . ?
C30 N12 Ni2 131.6(3) . . ?
N12 C26 C27 120.0 . . ?
N12 C26 C25 117.5(5) . . ?
C27 C26 C25 122.5(5) . . ?
C26 C27 H27 120.0 . . ?
C26 C27 C28 120.0 . . ?
C28 C27 H27 120.0 . . ?
C27 C28 H28 120.0 . . ?
C29 C28 C27 120.0 . . ?
C29 C28 H28 120.0 . . ?
C28 C29 H29 120.0 . . ?
C30 C29 C28 120.0 . . ?
C30 C29 H29 120.0 . . ?
N12 C30 H30 120.0 . . ?
C29 C30 N12 120.0 . . ?
C29 C30 H30 120.0 . . ?
C20 C21 H21 121.2 . . ?
N10 C21 C20 118(2) . . ?
N10 C21 H21 121.2 . . ?
N10 C22 H22A 109.6 . . ?
N10 C22 H22B 109.6 . . ?
N10 C22 C23 110.3(8) . . ?
H22A C22 H22B 108.1 . . ?
C23 C22 H22A 109.6 . . ?
C23 C22 H22B 109.6 . . ?
C22 C23 H23A 108.8 . . ?
C22 C23 H23B 108.8 . . ?
H23A C23 H23B 107.7 . . ?
C24 C23 C22 114(3) . . ?
C24 C23 H23A 108.8 . . ?
C24 C23 H23B 108.8 . . ?
N11 C24 C23 113.6(9) . . ?
N11 C24 H24A 108.9 . . ?
N11 C24 H24B 108.9 . . ?
C23 C24 H24A 108.9 . . ?
C23 C24 H24B 108.9 . . ?
H24A C24 H24B 107.7 . . ?
N11 C25 C26 119.2(8) . . ?
N11 C25 H25 120.4 . . ?
C26 C25 H25 120.4 . . ?

loop_
_geom_bond_atom_site_label_1
_geom_bond_atom_site_label_2
_geom_bond_distance
_geom_bond_site_symmetry_2
_geom_bond_publ_flag
Ni1 O1 2.07(2) . ?
Ni1 O4 2.07(3) . ?
Ni1 N3 2.086(3) . ?
Ni1 N4 2.031(12) . ?
Ni1 N5 2.023(6) . ?
Ni1 N6 2.102(8) . ?
O1 N1 1.271(15) . ?
O2 N1 1.12(4) . ?
O4 N2 1.28(6) . ?
O3 N2 1.214(13) . ?
N3 C1 1.3900 . ?
N3 C5 1.3900 . ?
C1 H1 0.9300 . ?
C1 C2 1.3900 . ?
C2 H2 0.9300 . ?
C2 C3 1.3900 . ?
C3 H3 0.9300 . ?
C3 C4 1.3900 . ?
C4 H4 0.9300 . ?
C4 C5 1.3900 . ?
C5 C6 1.412(14) . ?
N4 C6 1.284(10) . ?
N4 C7 1.482(16) . ?
N5 C9 1.44(2) . ?
N5 C10 1.25(2) . ?
N6 C11 1.3900 . ?
N6 C15 1.3900 . ?
C11 C12 1.3900 . ?
C11 C10 1.417(17) . ?
C12 H12 0.9300 . ?
C12 C13 1.3900 . ?
C13 H13 0.9300 . ?
C13 C14 1.3900 . ?
C14 H14 0.9300 . ?
C14 C15 1.3900 . ?
C15 H15 0.9300 . ?
C6 H6 0.9300 . ?
C7 H7A 0.9700 . ?
C7 H7B 0.9700 . ?
C7 C8 1.54(2) . ?
C8 H8A 0.9700 . ?
C8 H8B 0.9700 . ?
C8 C9 1.517(12) . ?
C9 H9A 0.9700 . ?
C9 H9B 0.9700 . ?
C10 H10 0.9300 . ?
Ni2 O5 2.12(3) . ?
Ni2 N8 2.03(2) . ?
Ni2 N9 2.091(4) . ?
Ni2 N10 2.040(16) . ?
Ni2 N11 2.027(7) . ?
Ni2 N12 2.095(7) . ?
O5 N7 1.15(5) . ?
O6 N7 1.27(5) . ?
O7 N8 1.253(11) . ?
O8 N8 1.30(4) . ?
N9 C16 1.3900 . ?
N9 C20 1.3900 . ?
C16 H16 0.9300 . ?
C16 C17 1.3900 . ?
C17 H17 0.9300 . ?
C17 C18 1.3900 . ?
C18 H18 0.9300 . ?
C18 C19 1.3900 . ?
C19 H19 0.9300 . ?
C19 C20 1.3900 . ?
C20 C21 1.421(19) . ?
N10 C21 1.275(13) . ?
N10 C22 1.455(18) . ?
N11 C24 1.46(2) . ?
N11 C25 1.257(18) . ?
N12 C26 1.3900 . ?
N12 C30 1.3900 . ?
C26 C27 1.3900 . ?
C26 C25 1.40(2) . ?
C27 H27 0.9300 . ?
C27 C28 1.3900 . ?
C28 H28 0.9300 . ?
C28 C29 1.3900 . ?
C29 H29 0.9300 . ?
C29 C30 1.3900 . ?
C30 H30 0.9300 . ?
C21 H21 0.9300 . ?
C22 H22A 0.9700 . ?
C22 H22B 0.9700 . ?
C22 C23 1.56(2) . ?
C23 H23A 0.9700 . ?
C23 H23B 0.9700 . ?
C23 C24 1.54(4) . ?
C24 H24A 0.9700 . ?
C24 H24B 0.9700 . ?
C25 H25 0.9300 . ?

loop_
_geom_torsion_atom_site_label_1
_geom_torsion_atom_site_label_2
_geom_torsion_atom_site_label_3
_geom_torsion_atom_site_label_4
_geom_torsion
_geom_torsion_site_symmetry_1
_geom_torsion_site_symmetry_2
_geom_torsion_site_symmetry_3
_geom_torsion_site_symmetry_4
_geom_torsion_publ_flag
Ni1 O1 N1 O2 172.4(19) . . . . ?
Ni1 O4 N2 O3 2(3) . . . . ?
Ni1 N3 C1 C2 -176.0(8) . . . . ?
Ni1 N3 C5 C4 176.7(7) . . . . ?
Ni1 N3 C5 C6 -11.9(14) . . . . ?
Ni1 N4 C6 C5 -3(3) . . . . ?
Ni1 N4 C7 C8 -30(3) . . . . ?
Ni1 N5 C9 C8 33(3) . . . . ?
Ni1 N5 C10 C11 4(3) . . . . ?
Ni1 N6 C11 C12 174.6(7) . . . . ?
Ni1 N6 C11 C10 -6.7(14) . . . . ?
Ni1 N6 C15 C14 -173.1(8) . . . . ?
N3 C1 C2 C3 0.0 . . . . ?
N3 C5 C6 N4 11(3) . . . . ?
C1 N3 C5 C4 0.0 . . . . ?
C1 N3 C5 C6 171.3(15) . . . . ?
C1 C2 C3 C4 0.0 . . . . ?
C2 C3 C4 C5 0.0 . . . . ?
C3 C4 C5 N3 0.0 . . . . ?
C3 C4 C5 C6 -170.6(17) . . . . ?
C4 C5 C6 N4 -178.4(18) . . . . ?
C5 N3 C1 C2 0.0 . . . . ?
N4 C7 C8 C9 66(3) . . . . ?
N6 C11 C12 C13 0.0 . . . . ?
N6 C11 C10 N5 2(3) . . . . ?
C11 N6 C15 C14 0.0 . . . . ?
C11 C12 C13 C14 0.0 . . . . ?
C12 C11 C10 N5 -179.4(18) . . . . ?
C12 C13 C14 C15 0.0 . . . . ?
C13 C14 C15 N6 0.0 . . . . ?
C15 N6 C11 C12 0.0 . . . . ?
C15 N6 C11 C10 178.7(16) . . . . ?
C6 N4 C7 C8 150(2) . . . . ?
C7 N4 C6 C5 177(2) . . . . ?
C7 C8 C9 N5 -69(3) . . . . ?
C9 N5 C10 C11 179(2) . . . . ?
C10 N5 C9 C8 -141(2) . . . . ?
C10 C11 C12 C13 -178.7(17) . . . . ?
Ni2 O5 N7 O6 177.1(7) . . . . ?
Ni2 N9 C16 C17 -172.4(7) . . . . ?
Ni2 N9 C20 C19 173.9(5) . . . . ?
Ni2 N9 C20 C21 -11.3(12) . . . . ?
Ni2 N10 C21 C20 8(3) . . . . ?
Ni2 N10 C22 C23 42(3) . . . . ?
Ni2 N11 C24 C23 -29(3) . . . . ?
Ni2 N11 C25 C26 -1(3) . . . . ?
Ni2 N12 C26 C27 177.6(6) . . . . ?
Ni2 N12 C26 C25 -2.1(13) . . . . ?
Ni2 N12 C30 C29 -177.0(7) . . . . ?
N9 C16 C17 C18 0.0 . . . . ?
N9 C20 C21 N10 3(3) . . . . ?
C16 N9 C20 C19 0.0 . . . . ?
C16 N9 C20 C21 174.8(13) . . . . ?
C16 C17 C18 C19 0.0 . . . . ?
C17 C18 C19 C20 0.0 . . . . ?
C18 C19 C20 N9 0.0 . . . . ?
C18 C19 C20 C21 -174.5(15) . . . . ?
C19 C20 C21 N10 177.6(15) . . . . ?
C20 N9 C16 C17 0.0 . . . . ?
N10 C22 C23 C24 -71(2) . . . . ?
N12 C26 C27 C28 0.0 . . . . ?
N12 C26 C25 N11 2(3) . . . . ?
C26 N12 C30 C29 0.0 . . . . ?
C26 C27 C28 C29 0.0 . . . . ?
C27 C26 C25 N11 -177.8(17) . . . . ?
C27 C28 C29 C30 0.0 . . . . ?
C28 C29 C30 N12 0.0 . . . . ?
C30 N12 C26 C27 0.0 . . . . ?
C30 N12 C26 C25 -179.7(14) . . . . ?
C21 N10 C22 C23 -135(2) . . . . ?
C22 N10 C21 C20 -175.2(19) . . . . ?
C22 C23 C24 N11 64.6(16) . . . . ?
C24 N11 C25 C26 -179(2) . . . . ?
C25 N11 C24 C23 150(2) . . . . ?
C25 C26 C27 C28 179.7(15) . . . . ?
